data_7123290
loop_
_publ_author_name
'Nagarkar, Sanjog S.'
'Kurasho, Haruna'
'Duong, Nghia Tuan Tuan'
'Nishiyama, Yusuke'
'Kitagawa, Susumu'
'Horike, Satoshi'

_publ_section_title
;
 Crystal Melting and Glass Formation in Copper Thiocyanate based
 Coordination Polymers
;
_journal_name_full 'Chemical Communications'
_journal_paper_doi 10.1039/C9CC02172H
_journal_year 2019
_chemical_formula_moiety 'C17 H17 Cu2 N5 S3'
_chemical_formula_sum 'C17 H17 Cu2 N5 S3'
_chemical_formula_weight 514.61
_space_group_crystal_system monoclinic
_space_group_IT_number 15
_space_group_name_Hall '-C 2yc'
_space_group_name_H-M_alt 'C 1 2/c 1'
_symmetry_space_group_name_Hall '-C 2yc'
_symmetry_space_group_name_H-M 'C 1 2/c 1'
_atom_sites_solution_hydrogens geom
_audit_creation_date 2019-02-25
_audit_creation_method
;
Olex2 1.2
(compiled 2018.05.29 svn.r3508 for OlexSys, GUI svn.r5506)
;
_audit_update_record
;
2019-02-26 deposited with the CCDC.    2019-04-10 downloaded from the CCDC.
;
_cell_angle_alpha 90
_cell_angle_beta 98.539(5)
_cell_angle_gamma 90
_cell_formula_units_Z 8
_cell_length_a 29.638(11)
_cell_length_b 10.275(4)
_cell_length_c 13.229(5)
_cell_measurement_reflns_used 8126
_cell_measurement_temperature 173(2)
_cell_measurement_theta_max 27.4971
_cell_measurement_theta_min 3.3574
_cell_volume 3984(3)
_computing_cell_refinement 'CrystalClear	(Rigaku Inc. 2008)'
_computing_data_collection 'CrystalClear	(Rigaku Inc. 2008)'
_computing_data_reduction 'CrystalClear	(Rigaku Inc. 2008)'
_computing_molecular_graphics 'Olex2 (Dolomanov et al., 2009)'
_computing_publication_material 'Olex2 (Dolomanov et al., 2009)'
_computing_structure_refinement 'ShelXL (Sheldrick, 2015)'
_diffrn_ambient_temperature 173.35
_diffrn_detector_area_resol_mean 28.5714
_diffrn_measured_fraction_theta_full 0.998
_diffrn_measured_fraction_theta_max 0.997
_diffrn_measurement_device_type 'Saturn724+ (4x4 bin mode)'
_diffrn_measurement_method dtprofit.ref
_diffrn_radiation_detector CCD
_diffrn_radiation_monochromator Confocal
_diffrn_radiation_type MoK\a
_diffrn_radiation_wavelength 0.71075
_diffrn_reflns_av_R_equivalents 0.0983
_diffrn_reflns_av_unetI/netI 0.1122
_diffrn_reflns_Laue_measured_fraction_full 0.998
_diffrn_reflns_Laue_measured_fraction_max 0.997
_diffrn_reflns_limit_h_max 38
_diffrn_reflns_limit_h_min -38
_diffrn_reflns_limit_k_max 13
_diffrn_reflns_limit_k_min -13
_diffrn_reflns_limit_l_max 16
_diffrn_reflns_limit_l_min -17
_diffrn_reflns_number 15930
_diffrn_reflns_point_group_measured_fraction_full 0.998
_diffrn_reflns_point_group_measured_fraction_max 0.997
_diffrn_reflns_theta_full 25.242
_diffrn_reflns_theta_max 27.498
_diffrn_reflns_theta_min 3.114
_diffrn_source 'Rotating Anode'
_exptl_absorpt_coefficient_mu 2.462
_exptl_absorpt_correction_T_max 0.6388
_exptl_absorpt_correction_T_min 0.6388
_exptl_absorpt_correction_type multi-scan
_exptl_absorpt_process_details 'REQAB (Rigaku, 1998)'
_exptl_crystal_colour orange
_exptl_crystal_density_diffrn 1.716
_exptl_crystal_density_meas ?
_exptl_crystal_description plate
_exptl_crystal_F_000 2080
_exptl_crystal_size_max 0.2
_exptl_crystal_size_mid 0.2
_exptl_crystal_size_min 0.2
_refine_diff_density_max 0.515
_refine_diff_density_min -0.506
_refine_diff_density_rms 0.112
_refine_ls_extinction_method none
_refine_ls_goodness_of_fit_ref 0.964
_refine_ls_hydrogen_treatment constr
_refine_ls_matrix_type full
_refine_ls_number_parameters 245
_refine_ls_number_reflns 4572
_refine_ls_number_restraints 0
_refine_ls_restrained_S_all 0.964
_refine_ls_R_factor_all 0.1354
_refine_ls_R_factor_gt 0.0632
_refine_ls_shift/su_max 0.001
_refine_ls_shift/su_mean 0.000
_refine_ls_structure_factor_coef Fsqd
_refine_ls_weighting_details 'w=1/[\s^2^(Fo^2^)+(0.0449P)^2^] where P=(Fo^2^+2Fc^2^)/3'
_refine_ls_weighting_scheme calc
_refine_ls_wR_factor_gt 0.1001
_refine_ls_wR_factor_ref 0.1224
_reflns_Friedel_coverage 0.000
_reflns_number_gt 2485
_reflns_number_total 4572
_reflns_threshold_expression 'I > 2\s(I)'
_cod_data_source_file c9cc02172h2.cif
_cod_data_source_block 2_C4
_cod_depositor_comments
;
The following automatic conversions were performed:

'_exptl_crystal_density_meas' value 'not measured' was changed to '?'
- the value is perceived as not measured.

Automatic conversion script
Id: cif_fix_values 4973 2017-02-22 13:04:09Z antanas 
;
_cod_database_code 7123290
_shelx_shelxl_version_number 2014/7
_shelx_space_group_comment
;
The symmetry employed for this shelxl refinement is uniquely defined
by the following loop, which should always be used as a source of
symmetry information in preference to the above space-group names.
They are only intended as comments.
;
_shelx_estimated_absorpt_t_max 0.639
_shelx_estimated_absorpt_t_min 0.639
_olex2_refinement_description
;
1. Fixed Uiso
 At 1.2 times of:
  All C(H) groups, All C(H,H) groups
 At 1.5 times of:
  All C(H,H,H) groups
2.a Secondary CH2 refined with riding coordinates:
 C3(H3A,H3B), C8(H8A,H8B), C14(H14A,H14B)
2.b Aromatic/amide H refined with riding coordinates:
 C2(H2), C5(H5), C7(H7), C9(H9), C11(H11), C12(H12), C13(H13), C17(H17)
2.c Idealised Me refined as rotating group:
 C16(H16A,H16B,H16C)
;
_olex2_submission_special_instructions 'No special instructions were received'

loop_
_space_group_symop_operation_xyz
'x, y, z'
'-x, y, -z+1/2'
'x+1/2, y+1/2, z'
'-x+1/2, y+1/2, -z+1/2'
'-x, -y, -z'
'x, -y, z-1/2'
'-x+1/2, -y+1/2, -z'
'x+1/2, -y+1/2, z-1/2'

loop_
_atom_site_label
_atom_site_type_symbol
_atom_site_fract_x
_atom_site_fract_y
_atom_site_fract_z
_atom_site_U_iso_or_equiv
_atom_site_adp_type
_atom_site_occupancy
_atom_site_site_symmetry_order
_atom_site_calc_flag
_atom_site_refinement_flags_posn
Cu1 Cu 0.63087(2) 0.20943(7) 0.69817(5) 0.0287(2) Uani 1 1 d .
Cu2 Cu 0.67682(2) 0.30004(7) 0.36145(6) 0.0308(2) Uani 1 1 d .
S1 S 0.58183(5) 0.03291(13) 0.69717(12) 0.0301(4) Uani 1 1 d .
S2 S 0.57957(5) 0.38319(13) 0.68902(12) 0.0321(4) Uani 1 1 d .
S3 S 0.66466(5) 0.22131(15) 0.53886(11) 0.0321(4) Uani 1 1 d .
N1 N 0.69129(14) 0.2164(4) 0.7957(3) 0.0255(10) Uani 1 1 d .
N2 N 0.64485(17) -0.1569(5) 0.7810(4) 0.0334(12) Uani 1 1 d .
N3 N 0.63592(16) 0.5556(4) 0.8152(4) 0.0336(12) Uani 1 1 d .
N4 N 0.91903(15) 0.2495(5) 1.0439(3) 0.0271(11) Uani 1 1 d .
N5 N 0.75765(15) 0.1830(4) 0.6127(3) 0.0303(11) Uani 1 1 d .
C1 C 0.78255(17) 0.2270(5) 0.8945(4) 0.0194(11) Uani 1 1 d .
C2 C 0.75977(17) 0.3356(5) 0.8503(4) 0.0233(12) Uani 1 1 d .
H2 H 0.7751 0.4170 0.8528 0.028 Uiso 1 1 calc R
C3 C 1.00140(19) 0.1988(6) 0.9323(4) 0.0378(15) Uani 1 1 d .
H3A H 0.9717 0.1924 0.8873 0.045 Uiso 1 1 calc R
H3B H 1.0082 0.1126 0.9644 0.045 Uiso 1 1 calc R
C4 C 0.83039(17) 0.2330(5) 0.9462(4) 0.0196(12) Uani 1 1 d .
C5 C 0.85700(17) 0.1235(5) 0.9648(4) 0.0261(13) Uani 1 1 d .
H5 H 0.8448 0.0406 0.9440 0.031 Uiso 1 1 calc R
C6 C 0.61278(18) 0.4862(5) 0.7632(4) 0.0244(13) Uani 1 1 d .
C7 C 0.71296(18) 0.1108(5) 0.8389(4) 0.0285(13) Uani 1 1 d .
H7 H 0.6967 0.0308 0.8352 0.034 Uiso 1 1 calc R
C8 C 0.99781(18) 0.2973(6) 1.0140(4) 0.0334(14) Uani 1 1 d .
H8A H 0.9859 0.3793 0.9809 0.040 Uiso 1 1 calc R
H8B H 1.0289 0.3154 1.0502 0.040 Uiso 1 1 calc R
C9 C 0.71556(18) 0.3270(5) 0.8030(4) 0.0281(13) Uani 1 1 d .
H9 H 0.7013 0.4037 0.7737 0.034 Uiso 1 1 calc R
C10 C 0.71943(19) 0.1980(5) 0.5828(4) 0.0252(12) Uani 1 1 d .
C11 C 0.85003(17) 0.3519(5) 0.9781(4) 0.0249(13) Uani 1 1 d .
H11 H 0.8327 0.4295 0.9655 0.030 Uiso 1 1 calc R
C12 C 0.90124(18) 0.1338(6) 1.0134(4) 0.0317(14) Uani 1 1 d .
H12 H 0.9194 0.0576 1.0254 0.038 Uiso 1 1 calc R
C13 C 0.75727(17) 0.1113(5) 0.8881(4) 0.0268(13) Uani 1 1 d .
H13 H 0.7707 0.0335 0.9175 0.032 Uiso 1 1 calc R
C14 C 0.96807(17) 0.2597(6) 1.0919(4) 0.0363(15) Uani 1 1 d .
H14A H 0.9784 0.1751 1.1228 0.044 Uiso 1 1 calc R
H14B H 0.9710 0.3257 1.1470 0.044 Uiso 1 1 calc R
C15 C 0.61874(19) -0.0809(5) 0.7460(4) 0.0238(13) Uani 1 1 d .
C16 C 1.0380(2) 0.2323(8) 0.8682(5) 0.072(2) Uani 1 1 d .
H16A H 1.0301 0.3141 0.8317 0.107 Uiso 1 1 calc GR
H16B H 1.0402 0.1625 0.8187 0.107 Uiso 1 1 calc GR
H16C H 1.0673 0.2420 0.9126 0.107 Uiso 1 1 calc GR
C17 C 0.89434(18) 0.3587(6) 1.0279(4) 0.0276(13) Uani 1 1 d .
H17 H 0.9072 0.4402 1.0505 0.033 Uiso 1 1 calc R

loop_
_atom_site_aniso_label
_atom_site_aniso_U_11
_atom_site_aniso_U_22
_atom_site_aniso_U_33
_atom_site_aniso_U_23
_atom_site_aniso_U_13
_atom_site_aniso_U_12
Cu1 0.0210(4) 0.0315(4) 0.0320(4) 0.0000(4) -0.0012(3) 0.0005(3)
Cu2 0.0225(4) 0.0295(4) 0.0382(4) 0.0009(4) -0.0029(3) 0.0016(3)
S1 0.0235(8) 0.0285(8) 0.0374(9) 0.0055(7) 0.0017(7) -0.0010(6)
S2 0.0227(8) 0.0278(8) 0.0434(10) -0.0065(7) -0.0029(7) -0.0003(7)
S3 0.0202(7) 0.0518(10) 0.0245(8) 0.0084(8) 0.0036(6) -0.0001(7)
N1 0.023(2) 0.035(3) 0.019(2) -0.001(2) 0.004(2) 0.000(2)
N2 0.037(3) 0.026(3) 0.034(3) 0.003(2) -0.002(2) -0.005(2)
N3 0.027(3) 0.026(3) 0.046(3) -0.006(2) -0.002(3) 0.001(2)
N4 0.023(3) 0.041(3) 0.017(2) 0.001(2) 0.001(2) 0.000(2)
N5 0.022(3) 0.042(3) 0.027(3) 0.009(2) 0.004(2) 0.002(2)
C1 0.021(3) 0.026(3) 0.012(3) -0.005(2) 0.006(2) -0.001(2)
C2 0.021(3) 0.021(3) 0.028(3) 0.002(2) 0.005(2) -0.001(2)
C3 0.032(3) 0.050(4) 0.033(4) 0.002(3) 0.012(3) 0.004(3)
C4 0.021(3) 0.027(3) 0.012(3) -0.001(2) 0.005(2) 0.000(2)
C5 0.015(3) 0.028(3) 0.036(4) 0.003(3) 0.006(3) -0.001(3)
C6 0.017(3) 0.024(3) 0.033(3) 0.006(3) 0.005(3) 0.002(3)
C7 0.023(3) 0.028(3) 0.035(4) 0.002(3) 0.006(3) -0.004(3)
C8 0.024(3) 0.037(3) 0.037(4) 0.000(3) -0.003(3) -0.003(3)
C9 0.024(3) 0.031(3) 0.027(3) 0.001(3) -0.001(3) 0.003(3)
C10 0.029(3) 0.032(3) 0.018(3) 0.007(3) 0.012(2) -0.002(3)
C11 0.025(3) 0.031(3) 0.019(3) 0.001(3) 0.005(2) 0.001(3)
C12 0.024(3) 0.043(4) 0.029(3) 0.013(3) 0.005(3) 0.011(3)
C13 0.023(3) 0.029(3) 0.028(3) 0.003(3) 0.002(3) 0.010(3)
C14 0.015(3) 0.062(4) 0.030(3) -0.007(3) -0.005(3) 0.005(3)
C15 0.026(3) 0.025(3) 0.021(3) -0.001(3) 0.005(3) -0.011(3)
C16 0.032(4) 0.134(7) 0.049(5) 0.012(5) 0.009(3) 0.002(5)
C17 0.023(3) 0.036(3) 0.023(3) -0.005(3) 0.001(3) -0.005(3)

loop_
_atom_type_symbol
_atom_type_description
_atom_type_scat_dispersion_real
_atom_type_scat_dispersion_imag
_atom_type_scat_source
C C 0.0033 0.0016 'International Tables Vol C Tables 4.2.6.8 and 6.1.1.4'
H H 0.0000 0.0000 'International Tables Vol C Tables 4.2.6.8 and 6.1.1.4'
Cu Cu 0.3201 1.2651 'International Tables Vol C Tables 4.2.6.8 and 6.1.1.4'
N N 0.0061 0.0033 'International Tables Vol C Tables 4.2.6.8 and 6.1.1.4'
S S 0.1246 0.1234 'International Tables Vol C Tables 4.2.6.8 and 6.1.1.4'

loop_
_geom_angle_atom_site_label_1
_geom_angle_atom_site_label_2
_geom_angle_atom_site_label_3
_geom_angle
_geom_angle_site_symmetry_1
_geom_angle_site_symmetry_3
S1 Cu1 S2 101.21(6) . .
S1 Cu1 S3 111.51(6) . .
S2 Cu1 S3 105.16(6) . .
N1 Cu1 S1 121.25(14) . .
N1 Cu1 S2 120.51(13) . .
N1 Cu1 S3 96.24(12) . .
N2 Cu2 S3 97.91(15) 6 .
N3 Cu2 S3 111.19(16) 6_565 .
N3 Cu2 N2 99.84(19) 6_565 6
N5 Cu2 S3 98.12(14) 7_656 .
N5 Cu2 N2 123.57(19) 7_656 6
N5 Cu2 N3 123.23(19) 7_656 6_565
C15 S1 Cu1 99.88(18) . .
C6 S2 Cu1 97.58(18) . .
Cu1 S3 Cu2 158.41(7) . .
C10 S3 Cu1 101.15(18) . .
C10 S3 Cu2 95.95(18) . .
C7 N1 Cu1 123.9(4) . .
C9 N1 Cu1 119.0(4) . .
C9 N1 C7 115.9(4) . .
C15 N2 Cu2 165.0(5) . 6_556
C6 N3 Cu2 161.5(5) . 6_566
C12 N4 C14 120.2(5) . .
C12 N4 C17 121.0(5) . .
C17 N4 C14 118.7(5) . .
C10 N5 Cu2 163.8(4) . 7_656
C2 C1 C4 122.3(5) . .
C2 C1 C13 115.7(5) . .
C13 C1 C4 122.0(5) . .
C9 C2 C1 120.9(5) . .
C8 C3 C16 112.7(6) . .
C5 C4 C1 122.2(5) . .
C5 C4 C11 117.5(5) . .
C11 C4 C1 120.3(5) . .
C4 C5 C12 120.2(5) . .
N3 C6 S2 179.0(6) . .
N1 C7 C13 124.0(5) . .
C3 C8 C14 115.7(5) . .
N1 C9 C2 123.7(5) . .
N5 C10 S3 179.2(5) . .
C17 C11 C4 121.0(5) . .
N4 C12 C5 120.9(5) . .
C7 C13 C1 119.7(5) . .
N4 C14 C8 110.9(4) . .
N2 C15 S1 178.3(5) . .
N4 C17 C11 119.4(5) . .

loop_
_geom_bond_atom_site_label_1
_geom_bond_atom_site_label_2
_geom_bond_distance
_geom_bond_site_symmetry_2
Cu1 S1 2.3231(17) .
Cu1 S2 2.3365(17) .
Cu1 S3 2.4670(17) .
Cu1 N1 2.047(4) .
Cu2 S3 2.5582(18) .
Cu2 N2 1.973(5) 6
Cu2 N3 1.955(5) 6_565
Cu2 N5 1.929(5) 7_656
S1 C15 1.665(6) .
S2 C6 1.663(6) .
S3 C10 1.658(6) .
N1 C7 1.344(6) .
N1 C9 1.341(6) .
N2 Cu2 1.973(5) 6_556
N2 C15 1.148(6) .
N3 Cu2 1.955(5) 6_566
N3 C6 1.146(6) .
N4 C12 1.338(7) .
N4 C14 1.501(6) .
N4 C17 1.340(7) .
N5 Cu2 1.929(5) 7_656
N5 C10 1.153(6) .
C1 C2 1.387(7) .
C1 C4 1.481(7) .
C1 C13 1.401(7) .
C2 C9 1.369(7) .
C3 C8 1.497(8) .
C3 C16 1.511(8) .
C4 C5 1.375(7) .
C4 C11 1.391(7) .
C5 C12 1.376(7) .
C7 C13 1.376(7) .
C8 C14 1.502(8) .
C11 C17 1.381(7) .

loop_
_geom_torsion_atom_site_label_1
_geom_torsion_atom_site_label_2
_geom_torsion_atom_site_label_3
_geom_torsion_atom_site_label_4
_geom_torsion
Cu1 N1 C7 C13 166.9(4)
Cu1 N1 C9 C2 -167.4(4)
N1 C7 C13 C1 -0.5(9)
C1 C2 C9 N1 0.0(8)
C1 C4 C5 C12 -179.8(5)
C1 C4 C11 C17 179.0(5)
C2 C1 C4 C5 -161.6(5)
C2 C1 C4 C11 18.5(7)
C2 C1 C13 C7 0.8(7)
C3 C8 C14 N4 -66.2(6)
C4 C1 C2 C9 180.0(5)
C4 C1 C13 C7 -179.8(5)
C4 C5 C12 N4 0.4(8)
C4 C11 C17 N4 1.3(8)
C5 C4 C11 C17 -1.0(8)
C7 N1 C9 C2 0.4(8)
C9 N1 C7 C13 -0.2(8)
C11 C4 C5 C12 0.1(8)
C12 N4 C14 C8 96.2(6)
C12 N4 C17 C11 -0.7(8)
C13 C1 C2 C9 -0.6(7)
C13 C1 C4 C5 19.0(7)
C13 C1 C4 C11 -160.9(5)
C14 N4 C12 C5 -176.9(5)
C14 N4 C17 C11 176.1(5)
C16 C3 C8 C14 -169.9(5)
C17 N4 C12 C5 -0.1(8)
C17 N4 C14 C8 -80.7(6)
